data_7134024
loop_
_publ_author_name
'Zhang, Yan'
'Wei, Yi'
'Li, Chen'
'Wang, Yuxuan'
'Liu, Yulian'
'He, Meiying'
'Luo, Zhishan'
'Chang, Xiaoyong'
'Kuang, Xiaojun'
'Quan, Zewei'

_publ_section_title
;
 Efficient circularly polarized luminescence from zero-dimensional
 terbium- and europium-based hybrid metal halides.
;
_journal_name_full 'Chemical communications (Cambridge, England)'
_journal_paper_doi 10.1039/d4cc05206d
_journal_year 2024
_chemical_absolute_configuration rm
_chemical_formula_moiety '2(Cl6 Eu), 6(C5 H12 N O)'
_chemical_formula_sum 'C30 H72 Cl12 Eu2 N6 O6'
_chemical_formula_weight 1342.25
_chemical_properties_physical Moisture-sensitive
_space_group_crystal_system monoclinic
_space_group_IT_number 4
_space_group_name_Hall 'P 2yb'
_space_group_name_H-M_alt 'P 1 21 1'
_atom_sites_solution_hydrogens geom
_audit_creation_date 2024-09-15
_audit_creation_method
;
Olex2 1.5
(compiled 2024.02.16 svn.r378c4104 for OlexSys, GUI svn.r6928)
;
_audit_update_record
;
2024-09-20 deposited with the CCDC.	2024-11-22 downloaded from the CCDC.
;
_cell_angle_alpha 90
_cell_angle_beta 97.7990(10)
_cell_angle_gamma 90
_cell_formula_units_Z 2
_cell_length_a 13.3330(5)
_cell_length_b 11.9679(4)
_cell_length_c 16.8004(6)
_cell_measurement_reflns_used 9953
_cell_measurement_temperature 100.0(2)
_cell_measurement_theta_max 27.45
_cell_measurement_theta_min 2.30
_cell_volume 2656.01(16)
_computing_cell_refinement 'SAINT V8.40B (?, 2016)'
_computing_data_collection 'Apex3 (Bruker 2018)'
_computing_data_reduction 'SAINT V8.40B (?, 2016)'
_computing_molecular_graphics 'Olex2 1.5 (Dolomanov et al., 2009)'
_computing_publication_material 'Olex2 1.5 (Dolomanov et al., 2009)'
_computing_structure_refinement 'SHELXL 2018/3 (Sheldrick, 2015)'
_computing_structure_solution 'ShelXT 2014'
_diffrn_ambient_temperature 100.00
_diffrn_detector_area_resol_mean 7.9
_diffrn_detector_type 'CMOS area detector'
_diffrn_measured_fraction_theta_full 0.999
_diffrn_measured_fraction_theta_max 0.998
_diffrn_measurement_device 'three-circle diffractometer'
_diffrn_measurement_device_type 'Bruker D8 VENTURE'
_diffrn_measurement_method '\w and \f scans'
_diffrn_radiation_type MoK\a
_diffrn_radiation_wavelength 0.71073
_diffrn_reflns_av_R_equivalents 0.0613
_diffrn_reflns_av_unetI/netI 0.0451
_diffrn_reflns_Laue_measured_fraction_full 0.999
_diffrn_reflns_Laue_measured_fraction_max 0.998
_diffrn_reflns_limit_h_max 17
_diffrn_reflns_limit_h_min -17
_diffrn_reflns_limit_k_max 15
_diffrn_reflns_limit_k_min -15
_diffrn_reflns_limit_l_max 21
_diffrn_reflns_limit_l_min -21
_diffrn_reflns_number 74209
_diffrn_reflns_point_group_measured_fraction_full 0.998
_diffrn_reflns_point_group_measured_fraction_max 0.997
_diffrn_reflns_theta_full 25.242
_diffrn_reflns_theta_max 27.497
_diffrn_reflns_theta_min 1.833
_exptl_absorpt_coefficient_mu 2.985
_exptl_absorpt_correction_T_max 0.7456
_exptl_absorpt_correction_T_min 0.6476
_exptl_absorpt_correction_type multi-scan
_exptl_absorpt_process_details
;
SADABS-2016/2 (Bruker,2016/2) was used for absorption correction.
wR2(int) was 0.0843 before and 0.0717 after correction.
The Ratio of minimum to maximum transmission is 0.8686.
The \l/2 correction factor is Not present.
;
_exptl_crystal_colour colourless
_exptl_crystal_colour_primary colourless
_exptl_crystal_density_diffrn 1.678
_exptl_crystal_description block
_exptl_crystal_F_000 1344
_exptl_crystal_size_max 0.32
_exptl_crystal_size_mid 0.23
_exptl_crystal_size_min 0.12
_refine_diff_density_max 2.349
_refine_diff_density_min -1.160
_refine_diff_density_rms 0.140
_refine_ls_abs_structure_details
;
 Refined as an inversion twin.
;
_refine_ls_abs_structure_Flack 0.03(2)
_refine_ls_extinction_coef 0.00047(11)
_refine_ls_extinction_expression Fc^*^=kFc[1+0.001xFc^2^\l^3^/sin(2\q)]^-1/4^
_refine_ls_extinction_method 'SHELXL-2018/3 (Sheldrick 2018)'
_refine_ls_goodness_of_fit_ref 1.044
_refine_ls_hydrogen_treatment constr
_refine_ls_matrix_type full
_refine_ls_number_parameters 604
_refine_ls_number_reflns 12185
_refine_ls_number_restraints 285
_refine_ls_restrained_S_all 1.041
_refine_ls_R_factor_all 0.0608
_refine_ls_R_factor_gt 0.0446
_refine_ls_shift/su_max 0.001
_refine_ls_shift/su_mean 0.000
_refine_ls_structure_factor_coef Fsqd
_refine_ls_weighting_details 'w=1/[\s^2^(Fo^2^)+17.9734P] where P=(Fo^2^+2Fc^2^)/3'
_refine_ls_weighting_scheme calc
_refine_ls_wR_factor_gt 0.0809
_refine_ls_wR_factor_ref 0.0885
_reflns_Friedel_coverage 0.906
_reflns_Friedel_fraction_full 0.998
_reflns_Friedel_fraction_max 0.996
_reflns_number_gt 10199
_reflns_number_total 12185
_reflns_threshold_expression 'I > 2\s(I)'
_cod_data_source_file d4cc05206d2.cif
_cod_data_source_block mo_reu_0m
_cod_database_code 7134024
_shelx_shelxl_version_number 2018/3
_shelx_space_group_comment
;
The symmetry employed for this shelxl refinement is uniquely defined
by the following loop, which should always be used as a source of
symmetry information in preference to the above space-group names.
They are only intended as comments.
;
_olex2_refinement_description
;
1. Twinned data refinement
 Scales: 0.97(2)
 0.03(2)
2. Fixed Uiso
 At 1.2 times of:
  All C(H) groups, All C(H,H) groups, All N(H,H) groups
 At 1.5 times of:
  All C(H,H,H) groups
3. Restrained distances
 O4A-C19A
 1.42 with sigma of 0.02
 C19-C20 = C19A-C20A
 1.54 with sigma of 0.02
 O4-C19
 1.42 with sigma of 0.02
 C12-C11
 1.54 with sigma of 0.02
 O3-C14 = O3-C13
 1.42 with sigma of 0.02
 C13-C12 = C15-C14
 1.54 with sigma of 0.02
 C15-C12
 2.5 with sigma of 0.04
 O4-C19 \\sim O4A-C19A
 with sigma of 0.02
 O4-C18 \\sim O4A-C18A
 with sigma of 0.02
 C17-C18 \\sim C17A-C18A
 with sigma of 0.02
 C17-C16 \\sim C17A-C16A
 with sigma of 0.02
 C17-N4 \\sim C17A-N4A
 with sigma of 0.02
 C19-C20 \\sim C19A-C20A
 with sigma of 0.02
 N4-C20 \\sim N4A-C20A
 with sigma of 0.02
 O4-C17 \\sim O4A-C17A
 with sigma of 0.04
 O4-C20 \\sim O4A-C20A
 with sigma of 0.04
 C17-C20 \\sim C17A-C20A
 with sigma of 0.04
 C19-C18 \\sim C19A-C18A
 with sigma of 0.04
 C19-N4 \\sim C19A-N4A
 with sigma of 0.04
 C18-C16 \\sim C18A-C16A
 with sigma of 0.04
 C18-N4 \\sim C18A-N4A
 with sigma of 0.04
 C16-N4 \\sim C16A-N4A
 with sigma of 0.04
 N3-C15 \\sim N3-C12
 with sigma of 0.02
4. Uiso/Uaniso restraints and constraints
N3 \\sim C11 \\sim C12 \\sim C13 \\sim C15 \\sim O3 \\sim C14: within 2A with
sigma of 0.01 and sigma for terminal atoms of 0.02 within 2A
C17 \\sim O4 \\sim C19 \\sim C18 \\sim C20 \\sim N4 \\sim C16 \\sim C17A \\sim
C16A \\sim C18A \\sim N4A \\sim O4A \\sim C20A \\sim C19A: within 2A with sigma
of 0.01 and sigma for terminal atoms of 0.02 within 2A
Uanis(N1) \\sim Ueq, Uanis(C8) \\sim Ueq, Uanis(Cl11) \\sim Ueq: with sigma of
0.005 and sigma for terminal atoms of 0.01
Uanis(Eu11) = Uanis(Eu)
Uanis(Cl4) = Uanis(Cl4A)
Uanis(Cl11) = Uanis(Cl14)
Uanis(Cl5A) = Uanis(Cl5)
Uanis(Cl10) = Uanis(Cl15)
Uanis(Cl3) = Uanis(Cl3A)
Uanis(Cl12) = Uanis(Cl13)
Uanis(Cl2) = Uanis(Cl2A)
5. Others
 Sof(Cl3A)=Sof(Cl5)=Sof(Cl4A)=1-FVAR(1)
 Sof(Cl4)=Sof(Cl5A)=Sof(Cl3)=FVAR(1)
 Sof(Cl2A)=Sof(Cl13)=Sof(Cl14)=Sof(Cl15)=Sof(Eu)=1-FVAR(2)
 Sof(Eu11)=Sof(Cl10)=Sof(Cl11)=Sof(Cl2)=Sof(Cl12)=FVAR(2)
 Sof(C16A)=Sof(H16D)=Sof(H16E)=Sof(H16F)=Sof(O4A)=Sof(C19A)=Sof(H19C)=
 Sof(H19D)=Sof(C18A)=Sof(H18C)=Sof(H18D)=Sof(C20A)=Sof(H20C)=Sof(H20D)=
 Sof(C17A)=Sof(H17A)=Sof(N4A)=Sof(H4AA)=Sof(H4AB)=1-FVAR(3)
 Sof(O4)=Sof(C17)=Sof(H17)=Sof(C19)=Sof(H19A)=Sof(H19B)=Sof(C18)=Sof(H18A)=
 Sof(H18B)=Sof(C16)=Sof(H16A)=Sof(H16B)=Sof(H16C)=Sof(N4)=Sof(H4C)=Sof(H4D)=
 Sof(C20)=Sof(H20A)=Sof(H20B)=FVAR(3)
6.a Ternary CH refined with riding coordinates:
 C22(H22), C7(H7), C27(H27), C2(H2), C17(H17), C17A(H17A), C12(H12)
6.b Secondary CH2 refined with riding coordinates:
 N1(H1A,H1B), C25(H25A,H25B), C23(H23A,H23B), N2(H2A,H2B), C29(H29A,H29B),
 N5(H5C,H5D), C9(H9A,H9B), C4(H4A,H4B), C8(H8A,H8B), C5(H5A,H5B), C10(H10A,
 H10B), C24(H24A,H24B), C28(H28A,H28B), N6(H6A,H6B), C30(H30A,H30B), C3(H3A,
 H3B), C19(H19A,H19B), C18(H18A,H18B), N4(H4C,H4D), C20(H20A,H20B), C19A(H19C,
 H19D), C18A(H18C,H18D), C20A(H20C,H20D), N4A(H4AA,H4AB), N3(H3C,H3D), C15(H15A,
 H15B), C13(H13A,H13B), C14(H14A,H14B)
6.c Idealised Me refined as rotating group:
 C21(H21A,H21B,H21C), C6(H6C,H6D,H6E), C26(H26A,H26B,H26C), C1(H1C,H1D,H1E),
 C16(H16A,H16B,H16C), C16A(H16D,H16E,H16F), C11(H11A,H11B,H11C)
;
_olex2_submission_special_instructions 'No special instructions were received'

loop_
_space_group_symop_operation_xyz
'x, y, z'
'-x, y+1/2, -z'

loop_
_atom_site_label
_atom_site_type_symbol
_atom_site_fract_x
_atom_site_fract_y
_atom_site_fract_z
_atom_site_U_iso_or_equiv
_atom_site_adp_type
_atom_site_occupancy
_atom_site_site_symmetry_order
_atom_site_calc_flag
_atom_site_refinement_flags_posn
_atom_site_refinement_flags_adp
_atom_site_refinement_flags_occupancy
_atom_site_disorder_assembly
_atom_site_disorder_group
Eu1 Eu 0.45908(4) 1.40409(2) 0.27576(4) 0.02146(15) Uani 1 1 d . . . . .
Eu11 Eu -0.0337(3) 0.8061(5) 0.2792(3) 0.0161(5) Uani 0.572(4) 1 d . . P A 1
Cl6 Cl 0.5232(3) 1.6150(3) 0.2739(2) 0.0330(8) Uani 1 1 d . . . . .
Cl4 Cl 0.4882(6) 1.3965(8) 0.1214(6) 0.0264(15) Uani 0.622(5) 1 d . . P A 1
Cl10 Cl 0.1602(8) 0.8532(9) 0.2886(6) 0.0282(16) Uani 0.572(4) 1 d . . P A 1
Cl7 Cl -0.0142(3) 0.7885(3) 0.43460(18) 0.0428(8) Uani 1 1 d . . . . .
Cl1 Cl 0.3944(4) 1.1939(3) 0.2656(2) 0.0473(9) Uani 1 1 d . . . . .
Cl5A Cl 0.2637(4) 1.4669(5) 0.2399(3) 0.0341(11) Uani 0.622(5) 1 d . . P A 1
Cl9 Cl 0.0216(2) 0.5909(3) 0.26897(18) 0.0255(7) Uani 1 1 d . . . . .
Cl11 Cl -0.0807(6) 1.0219(6) 0.3032(4) 0.0412(15) Uani 0.572(4) 1 d . U P A 1
Cl2 Cl 0.4218(4) 1.4214(4) 0.4264(3) 0.0358(9) Uani 0.572(4) 1 d . . P A 1
Cl12 Cl -0.0491(6) 0.8200(8) 0.1201(5) 0.0417(16) Uani 0.572(4) 1 d . . P A 1
Cl3 Cl 0.6467(3) 1.3454(4) 0.3296(3) 0.0360(10) Uani 0.622(5) 1 d . . P A 1
O6 O 0.0240(7) 1.2518(8) 0.1244(5) 0.041(2) Uani 1 1 d . . . . .
N1 N 0.1614(10) 1.6579(11) 0.1249(8) 0.051(3) Uani 1 1 d . U . . .
H1A H 0.106036 1.691796 0.140289 0.061 Uiso 1 1 calc R U . . .
H1B H 0.187251 1.610683 0.164916 0.061 Uiso 1 1 calc R U . . .
C25 C 0.3406(13) 1.1627(14) 0.5354(8) 0.057(5) Uani 1 1 d . . . . .
H25A H 0.305904 1.235753 0.527633 0.068 Uiso 1 1 calc R U . . .
H25B H 0.409283 1.175853 0.564511 0.068 Uiso 1 1 calc R U . . .
O5 O 0.2555(8) 1.0874(9) 0.4154(5) 0.040(2) Uani 1 1 d . . . . .
C23 C 0.2024(10) 1.0099(12) 0.4598(7) 0.042(3) Uani 1 1 d . . . . .
H23A H 0.242543 0.940304 0.468653 0.050 Uiso 1 1 calc R U . . .
H23B H 0.136885 0.990690 0.427618 0.050 Uiso 1 1 calc R U . . .
N2 N 0.3212(10) 1.0577(12) -0.1369(7) 0.053(4) Uani 1 1 d . . . . .
H2A H 0.379096 1.016511 -0.132509 0.064 Uiso 1 1 calc R U . . .
H2B H 0.321867 1.105555 -0.178906 0.064 Uiso 1 1 calc R U . . .
C29 C 0.0601(10) 1.1403(11) 0.1191(7) 0.045(3) Uani 1 1 d . . . . .
H29A H 0.075596 1.126856 0.063876 0.054 Uiso 1 1 calc R U . . .
H29B H 0.006139 1.087527 0.129218 0.054 Uiso 1 1 calc R U . . .
C21 C 0.1319(11) 0.9691(14) 0.5863(8) 0.046(4) Uani 1 1 d . . . . .
H21A H 0.070286 0.941803 0.553575 0.069 Uiso 1 1 calc R U . . .
H21B H 0.114132 1.003916 0.635287 0.069 Uiso 1 1 calc R U . . .
H21C H 0.178054 0.906418 0.600652 0.069 Uiso 1 1 calc R U . . .
N5 N 0.2825(10) 1.0878(11) 0.5851(6) 0.046(4) Uani 1 1 d . . . . .
H5C H 0.319596 1.025480 0.599668 0.055 Uiso 1 1 calc R U . . .
H5D H 0.271515 1.124250 0.630674 0.055 Uiso 1 1 calc R U . . .
C9 C 0.2185(10) 0.9101(13) -0.0785(8) 0.055(3) Uani 1 1 d . . . . .
H9A H 0.155347 0.865505 -0.084456 0.066 Uiso 1 1 calc R U . . .
H9B H 0.275838 0.856914 -0.071088 0.066 Uiso 1 1 calc R U . . .
C22 C 0.1833(8) 1.0548(10) 0.5386(6) 0.028(2) Uani 1 1 d . . . . .
H22 H 0.139078 1.122378 0.529595 0.033 Uiso 1 1 calc R U . . .
O1 O 0.2929(7) 1.6390(8) 0.0109(6) 0.055(2) Uani 1 1 d . . . . .
C7 C 0.3195(14) 1.1214(15) -0.0640(10) 0.066(5) Uani 1 1 d . . . . .
H7 H 0.262001 1.175672 -0.071906 0.079 Uiso 1 1 calc R U . . .
C4 C 0.3242(9) 1.6915(13) 0.0841(8) 0.051(3) Uani 1 1 d . . . . .
H4A H 0.374154 1.750563 0.076892 0.061 Uiso 1 1 calc R U . . .
H4B H 0.356818 1.636492 0.123378 0.061 Uiso 1 1 calc R U . . .
C6 C 0.4112(15) 1.1802(16) -0.0524(9) 0.068(5) Uani 1 1 d . . . . .
H6C H 0.467750 1.127216 -0.046798 0.102 Uiso 1 1 calc R U . . .
H6D H 0.414391 1.225659 -0.003599 0.102 Uiso 1 1 calc R U . . .
H6E H 0.415601 1.228938 -0.098691 0.102 Uiso 1 1 calc R U . . .
C8 C 0.3070(13) 1.0452(15) 0.0059(10) 0.074(5) Uani 1 1 d . U . . .
H8A H 0.368504 0.998573 0.017886 0.089 Uiso 1 1 calc R U . . .
H8B H 0.301282 1.091642 0.053829 0.089 Uiso 1 1 calc R U . . .
C26 C 0.0650(13) 1.2701(12) 0.3516(7) 0.068(5) Uani 1 1 d . . . . .
H26A H 0.052602 1.349673 0.360113 0.101 Uiso 1 1 calc R U . . .
H26B H 0.120999 1.244437 0.391180 0.101 Uiso 1 1 calc R U . . .
H26C H 0.003824 1.227334 0.357654 0.101 Uiso 1 1 calc R U . . .
C5 C 0.2354(9) 1.7409(12) 0.1140(9) 0.050(3) Uani 1 1 d . . . . .
H5A H 0.257143 1.778830 0.165805 0.060 Uiso 1 1 calc R U . . .
H5B H 0.204738 1.797687 0.075253 0.060 Uiso 1 1 calc R U . . .
C10 C 0.2226(9) 0.9731(13) -0.1557(8) 0.052(4) Uani 1 1 d . . . . .
H10A H 0.159568 1.016393 -0.170833 0.062 Uiso 1 1 calc R U . . .
H10B H 0.231603 0.921035 -0.199972 0.062 Uiso 1 1 calc R U . . .
C27 C 0.0921(11) 1.2530(10) 0.2675(7) 0.042(3) Uani 1 1 d . . . . .
H27 H 0.148039 1.305937 0.259708 0.051 Uiso 1 1 calc R U . . .
O2 O 0.2219(9) 0.9747(10) -0.0081(6) 0.067(3) Uani 1 1 d . . . . .
C24 C 0.3488(9) 1.1131(12) 0.4575(7) 0.047(3) Uani 1 1 d . . . . .
H24A H 0.384267 1.165951 0.425483 0.057 Uiso 1 1 calc R U . . .
H24B H 0.390057 1.044215 0.465283 0.057 Uiso 1 1 calc R U . . .
C28 C 0.0061(11) 1.2741(16) 0.2031(8) 0.057(4) Uani 1 1 d . . . . .
H28A H -0.052114 1.228138 0.214339 0.069 Uiso 1 1 calc R U . . .
H28B H -0.014073 1.353471 0.206050 0.069 Uiso 1 1 calc R U . . .
N6 N 0.1293(8) 1.1381(9) 0.2593(5) 0.033(2) Uani 1 1 d . . . . .
H6A H 0.081991 1.088438 0.271451 0.040 Uiso 1 1 calc R U . . .
H6B H 0.186805 1.127314 0.294307 0.040 Uiso 1 1 calc R U . . .
C30 C 0.1506(10) 1.1182(13) 0.1761(7) 0.044(3) Uani 1 1 d . . . . .
H30A H 0.206327 1.167632 0.164385 0.053 Uiso 1 1 calc R U . . .
H30B H 0.172309 1.039763 0.170571 0.053 Uiso 1 1 calc R U . . .
Cl8 Cl -0.2352(2) 0.7414(3) 0.2711(2) 0.0376(8) Uani 1 1 d . . . . .
C3 C 0.2228(11) 1.5478(13) 0.0170(10) 0.064(4) Uani 1 1 d . . . . .
H3A H 0.255771 1.489592 0.053446 0.077 Uiso 1 1 calc R U . . .
H3B H 0.203264 1.513826 -0.036550 0.077 Uiso 1 1 calc R U . . .
C2 C 0.1296(11) 1.5912(15) 0.0492(9) 0.052(4) Uani 1 1 d . . . . .
H2 H 0.093295 1.642762 0.008120 0.063 Uiso 1 1 calc R U . . .
C1 C 0.0609(13) 1.4997(14) 0.0620(11) 0.061(4) Uani 1 1 d . . . . .
H1C H 0.093937 1.449546 0.103638 0.091 Uiso 1 1 calc R U . . .
H1D H 0.043633 1.458001 0.011774 0.091 Uiso 1 1 calc R U . . .
H1E H -0.001009 1.530130 0.079088 0.091 Uiso 1 1 calc R U . . .
Cl3A Cl 0.6496(6) 1.3155(8) 0.2802(6) 0.0360(10) Uani 0.378(5) 1 d . . P A 2
Cl5 Cl 0.2775(6) 1.4953(8) 0.2833(6) 0.0341(11) Uani 0.378(5) 1 d . . P A 2
Cl2A Cl 0.4899(6) 1.3863(7) 0.4413(4) 0.0358(9) Uani 0.428(4) 1 d . . P A 2
Cl13 Cl -0.0687(9) 0.7754(10) 0.1066(6) 0.0417(16) Uani 0.428(4) 1 d . . P A 2
Cl14 Cl -0.0999(9) 1.0101(10) 0.2623(6) 0.0412(15) Uani 0.428(4) 1 d . . P A 2
Cl15 Cl 0.1397(12) 0.8739(14) 0.2680(9) 0.0282(16) Uani 0.428(4) 1 d . . P A 2
O4 O 0.3034(10) 1.5399(11) 0.5756(7) 0.026(3) Uani 0.512(10) 1 d D U P B 1
C17 C 0.2975(15) 1.6940(16) 0.4801(13) 0.021(3) Uani 0.512(10) 1 d D U P B 1
H17 H 0.267528 1.746741 0.516613 0.025 Uiso 0.512(10) 1 calc R U P B 1
C19 C 0.2292(13) 1.4788(15) 0.5227(12) 0.027(3) Uani 0.512(10) 1 d D U P B 1
H19A H 0.192119 1.427066 0.554186 0.032 Uiso 0.512(10) 1 calc R U P B 1
H19B H 0.263139 1.434173 0.484511 0.032 Uiso 0.512(10) 1 calc R U P B 1
C18 C 0.3623(13) 1.6109(17) 0.5309(11) 0.025(3) Uani 0.512(10) 1 d D U P B 1
H18A H 0.399247 1.564198 0.495842 0.030 Uiso 0.512(10) 1 calc R U P B 1
H18B H 0.413059 1.651472 0.568725 0.030 Uiso 0.512(10) 1 calc R U P B 1
C16 C 0.3630(18) 1.762(2) 0.4287(14) 0.028(5) Uani 0.512(10) 1 d D U P B 1
H16A H 0.417117 1.799718 0.463821 0.043 Uiso 0.512(10) 1 calc R U P B 1
H16B H 0.320803 1.817238 0.397029 0.043 Uiso 0.512(10) 1 calc R U P B 1
H16C H 0.392868 1.711158 0.392432 0.043 Uiso 0.512(10) 1 calc R U P B 1
N4 N 0.2133(13) 1.6363(17) 0.4287(11) 0.021(3) Uani 0.512(10) 1 d D U P B 1
H4C H 0.170981 1.688397 0.402877 0.025 Uiso 0.512(10) 1 calc R U P B 1
H4D H 0.239285 1.595205 0.390732 0.025 Uiso 0.512(10) 1 calc R U P B 1
C20 C 0.1547(16) 1.5618(19) 0.4762(14) 0.026(4) Uani 0.512(10) 1 d D U P B 1
H20A H 0.102512 1.520852 0.440029 0.031 Uiso 0.512(10) 1 calc R U P B 1
H20B H 0.120520 1.606499 0.514200 0.031 Uiso 0.512(10) 1 calc R U P B 1
C16A C 0.3386(17) 1.727(2) 0.3903(13) 0.030(5) Uani 0.488(10) 1 d D U P B 2
H16D H 0.368526 1.797336 0.411314 0.046 Uiso 0.488(10) 1 calc R U P B 2
H16E H 0.303695 1.738310 0.335723 0.046 Uiso 0.488(10) 1 calc R U P B 2
H16F H 0.392077 1.670814 0.389204 0.046 Uiso 0.488(10) 1 calc R U P B 2
O4A O 0.2546(13) 1.6147(15) 0.5794(9) 0.028(3) Uani 0.488(10) 1 d D U P B 2
C19A C 0.2103(16) 1.5104(17) 0.5478(11) 0.027(3) Uani 0.488(10) 1 d D U P B 2
H19C H 0.166135 1.479837 0.585378 0.032 Uiso 0.488(10) 1 calc R U P B 2
H19D H 0.264871 1.455496 0.543449 0.032 Uiso 0.488(10) 1 calc R U P B 2
C18A C 0.3178(18) 1.666(2) 0.5284(12) 0.026(3) Uani 0.488(10) 1 d D U P B 2
H18C H 0.377658 1.618641 0.525221 0.031 Uiso 0.488(10) 1 calc R U P B 2
H18D H 0.341930 1.739052 0.551929 0.031 Uiso 0.488(10) 1 calc R U P B 2
C20A C 0.1478(16) 1.527(2) 0.4645(12) 0.025(4) Uani 0.488(10) 1 d D U P B 2
H20C H 0.122957 1.454227 0.442057 0.030 Uiso 0.488(10) 1 calc R U P B 2
H20D H 0.088597 1.575442 0.469197 0.030 Uiso 0.488(10) 1 calc R U P B 2
C17A C 0.2626(16) 1.6856(17) 0.4444(12) 0.020(3) Uani 0.488(10) 1 d D U P B 2
H17A H 0.209359 1.743875 0.446636 0.024 Uiso 0.488(10) 1 calc R U P B 2
N4A N 0.2139(14) 1.5803(16) 0.4111(11) 0.021(3) Uani 0.488(10) 1 d D U P B 2
H4AA H 0.176329 1.595636 0.362962 0.025 Uiso 0.488(10) 1 calc R U P B 2
H4AB H 0.263067 1.531039 0.402036 0.025 Uiso 0.488(10) 1 calc R U P B 2
C11 C 0.6879(16) 1.1408(13) 0.1741(11) 0.080(5) Uani 1 1 d D U . . .
H11A H 0.633887 1.195867 0.160305 0.120 Uiso 1 1 calc R U . . .
H11B H 0.725933 1.131497 0.128586 0.120 Uiso 1 1 calc R U . . .
H11C H 0.733592 1.166916 0.221067 0.120 Uiso 1 1 calc R U . . .
N3 N 0.6016(10) 1.0382(11) 0.2686(8) 0.065(4) Uani 1 1 d D U . . .
H3C H 0.557772 1.096847 0.266073 0.079 Uiso 1 1 calc R U . . .
H3D H 0.653189 1.052999 0.308421 0.079 Uiso 1 1 calc R U . . .
C12 C 0.6426(12) 1.0317(12) 0.1930(10) 0.067(4) Uani 1 1 d D U . . .
H12 H 0.697628 0.974312 0.198850 0.080 Uiso 1 1 calc R U . . .
C15 C 0.5484(12) 0.9370(13) 0.2904(11) 0.076(4) Uani 1 1 d D U . . .
H15A H 0.508197 0.952468 0.334598 0.092 Uiso 1 1 calc R U . . .
H15B H 0.596708 0.875786 0.306849 0.092 Uiso 1 1 calc R U . . .
C13 C 0.5651(14) 0.9987(14) 0.1217(11) 0.077(4) Uani 1 1 d D U . . .
H13A H 0.518740 1.062338 0.107461 0.092 Uiso 1 1 calc R U . . .
H13B H 0.600763 0.982958 0.074972 0.092 Uiso 1 1 calc R U . . .
C14 C 0.4781(13) 0.9073(17) 0.2108(10) 0.077(4) Uani 1 1 d D U . . .
H14A H 0.451572 0.831319 0.218178 0.092 Uiso 1 1 calc R U . . .
H14B H 0.419489 0.958647 0.207415 0.092 Uiso 1 1 calc R U . . .
O3 O 0.5102(9) 0.9084(11) 0.1365(8) 0.077(3) Uani 1 1 d D U . . .
Cl4A Cl 0.4613(12) 1.4200(14) 0.1168(12) 0.0264(15) Uani 0.378(5) 1 d . . P A 2
Eu Eu -0.0518(5) 0.7976(7) 0.2682(4) 0.0161(5) Uani 0.428(4) 1 d . . P A 2

loop_
_atom_site_aniso_label
_atom_site_aniso_U_11
_atom_site_aniso_U_22
_atom_site_aniso_U_33
_atom_site_aniso_U_23
_atom_site_aniso_U_13
_atom_site_aniso_U_12
Eu1 0.0172(3) 0.0191(3) 0.0288(3) 0.0018(3) 0.0054(2) -0.0003(3)
Eu11 0.0064(15) 0.0201(9) 0.0207(13) -0.0014(8) -0.0023(9) -0.0015(10)
Cl6 0.0235(17) 0.0226(17) 0.054(2) 0.0017(15) 0.0105(15) -0.0043(14)
Cl4 0.025(5) 0.028(4) 0.0239(19) 0.004(3) -0.004(3) -0.010(3)
Cl10 0.023(4) 0.028(4) 0.034(6) -0.006(3) 0.002(3) -0.002(3)
Cl7 0.078(2) 0.0248(15) 0.0275(14) -0.0039(12) 0.0149(14) -0.0132(17)
Cl1 0.080(3) 0.0263(17) 0.0389(17) -0.0033(13) 0.0180(16) -0.0239(17)
Cl5A 0.0147(17) 0.037(2) 0.050(3) 0.000(2) 0.003(2) 0.0019(16)
Cl9 0.0220(16) 0.0251(17) 0.0286(15) -0.0072(13) 0.0005(12) 0.0024(13)
Cl11 0.046(3) 0.025(2) 0.059(4) 0.006(3) 0.031(4) 0.006(2)
Cl2 0.046(2) 0.037(2) 0.0218(18) -0.0009(16) -0.0066(16) 0.0114(18)
Cl12 0.032(4) 0.070(6) 0.021(3) 0.004(3) -0.004(2) -0.011(3)
Cl3 0.0244(18) 0.033(2) 0.046(3) -0.0092(19) -0.0122(19) 0.0143(16)
O6 0.051(6) 0.045(6) 0.026(4) 0.001(4) -0.003(4) -0.002(5)
N1 0.055(6) 0.047(6) 0.060(6) 0.009(5) 0.038(5) 0.005(5)
C25 0.083(11) 0.058(10) 0.025(7) 0.004(6) -0.005(7) -0.059(9)
O5 0.057(6) 0.045(5) 0.020(4) -0.006(4) 0.009(4) -0.028(5)
C23 0.052(8) 0.050(8) 0.024(6) -0.010(6) 0.008(5) -0.029(7)
N2 0.071(9) 0.053(8) 0.044(7) 0.024(6) 0.038(6) 0.038(7)
C29 0.060(8) 0.044(7) 0.026(6) -0.008(5) -0.010(6) 0.008(6)
C21 0.044(8) 0.069(10) 0.026(7) -0.003(7) 0.012(6) -0.022(8)
N5 0.060(8) 0.059(8) 0.019(5) -0.004(5) 0.004(5) -0.039(7)
C9 0.055(8) 0.056(8) 0.052(8) 0.001(8) 0.001(6) -0.018(8)
C22 0.017(5) 0.039(6) 0.027(5) -0.004(5) 0.002(4) 0.004(4)
O1 0.044(5) 0.060(6) 0.066(7) 0.003(5) 0.025(5) -0.010(5)
C7 0.066(11) 0.066(11) 0.062(10) 0.015(9) -0.003(9) -0.016(9)
C4 0.034(7) 0.059(8) 0.061(9) 0.003(7) 0.009(6) 0.004(6)
C6 0.101(15) 0.059(11) 0.038(8) -0.001(8) -0.007(9) -0.011(10)
C8 0.076(7) 0.078(7) 0.066(7) 0.009(6) 0.003(6) -0.017(6)
C26 0.112(13) 0.063(10) 0.029(7) 0.000(6) 0.015(7) 0.054(9)
C5 0.037(7) 0.065(9) 0.053(8) 0.023(7) 0.028(6) 0.010(6)
C10 0.030(7) 0.079(10) 0.045(8) 0.024(7) -0.003(6) -0.009(7)
C27 0.074(9) 0.029(6) 0.023(6) 0.001(5) 0.003(6) 0.012(6)
O2 0.079(7) 0.080(8) 0.045(6) -0.002(6) 0.017(5) -0.027(6)
C24 0.036(7) 0.067(9) 0.040(7) 0.007(6) 0.010(5) -0.016(6)
C28 0.056(9) 0.080(13) 0.036(7) -0.011(7) 0.007(6) 0.017(8)
N6 0.042(6) 0.036(6) 0.018(4) -0.006(4) -0.005(4) 0.008(5)
C30 0.047(7) 0.061(9) 0.026(6) -0.012(6) 0.008(5) 0.025(7)
Cl8 0.0193(14) 0.054(2) 0.0405(17) -0.0030(16) 0.0085(12) -0.0025(13)
C3 0.057(9) 0.066(10) 0.075(11) -0.016(8) 0.025(8) 0.024(8)
C2 0.042(8) 0.070(10) 0.047(8) 0.020(8) 0.016(7) -0.005(8)
C1 0.071(11) 0.035(8) 0.079(11) 0.001(8) 0.018(9) -0.007(8)
Cl3A 0.0244(18) 0.033(2) 0.046(3) -0.0092(19) -0.0122(19) 0.0143(16)
Cl5 0.0147(17) 0.037(2) 0.050(3) 0.000(2) 0.003(2) 0.0019(16)
Cl2A 0.046(2) 0.037(2) 0.0218(18) -0.0009(16) -0.0066(16) 0.0114(18)
Cl13 0.032(4) 0.070(6) 0.021(3) 0.004(3) -0.004(2) -0.011(3)
Cl14 0.046(3) 0.025(2) 0.059(4) 0.006(3) 0.031(4) 0.006(2)
Cl15 0.023(4) 0.028(4) 0.034(6) -0.006(3) 0.002(3) -0.002(3)
O4 0.025(5) 0.031(6) 0.023(5) 0.004(5) 0.000(4) -0.007(5)
C17 0.020(6) 0.023(6) 0.018(7) -0.006(6) -0.003(6) -0.005(6)
C19 0.027(6) 0.028(7) 0.025(6) -0.002(6) 0.003(6) -0.006(6)
C18 0.021(6) 0.033(7) 0.020(6) 0.003(6) 0.000(6) -0.004(6)
C16 0.030(10) 0.035(11) 0.022(10) 0.001(9) 0.008(8) 0.002(9)
N4 0.017(6) 0.026(7) 0.017(6) 0.000(6) -0.006(5) 0.004(6)
C20 0.018(6) 0.029(7) 0.028(7) -0.005(6) -0.001(6) 0.000(6)
C16A 0.033(10) 0.033(10) 0.026(10) -0.010(9) 0.001(9) -0.015(9)
O4A 0.030(6) 0.034(6) 0.020(6) 0.001(5) 0.006(5) -0.012(5)
C19A 0.027(6) 0.032(7) 0.020(6) -0.001(6) 0.004(6) -0.008(6)
C18A 0.025(7) 0.030(7) 0.023(6) 0.001(6) 0.001(6) -0.008(6)
C20A 0.021(6) 0.030(7) 0.025(7) -0.004(6) 0.004(6) -0.001(6)
C17A 0.021(7) 0.024(6) 0.016(6) -0.002(6) 0.002(6) -0.006(6)
N4A 0.019(6) 0.024(7) 0.020(6) -0.005(6) 0.005(5) -0.004(6)
C11 0.115(14) 0.053(10) 0.073(11) 0.005(8) 0.022(10) 0.003(10)
N3 0.071(8) 0.040(6) 0.077(8) -0.001(6) -0.021(6) 0.006(6)
C12 0.073(8) 0.041(7) 0.081(8) 0.004(7) -0.014(7) -0.007(6)
C15 0.061(8) 0.045(7) 0.119(10) 0.000(8) -0.002(8) 0.010(6)
C13 0.085(9) 0.046(7) 0.086(9) 0.010(7) -0.034(7) -0.009(7)
C14 0.071(8) 0.043(7) 0.106(10) 0.006(8) -0.024(8) 0.001(7)
O3 0.066(6) 0.062(6) 0.100(8) -0.013(7) -0.005(6) -0.012(6)
Cl4A 0.025(5) 0.028(4) 0.0239(19) 0.004(3) -0.004(3) -0.010(3)
Eu 0.0064(15) 0.0201(9) 0.0207(13) -0.0014(8) -0.0023(9) -0.0015(10)

loop_
_atom_type_symbol
_atom_type_description
_atom_type_scat_dispersion_real
_atom_type_scat_dispersion_imag
_atom_type_scat_source
C C 0.0033 0.0016 'International Tables Vol C Tables 4.2.6.8 and 6.1.1.4'
H H 0.0000 0.0000 'International Tables Vol C Tables 4.2.6.8 and 6.1.1.4'
Cl Cl 0.1484 0.1585 'International Tables Vol C Tables 4.2.6.8 and 6.1.1.4'
Eu Eu -0.1578 3.6682 'International Tables Vol C Tables 4.2.6.8 and 6.1.1.4'
N N 0.0061 0.0033 'International Tables Vol C Tables 4.2.6.8 and 6.1.1.4'
O O 0.0106 0.0060 'International Tables Vol C Tables 4.2.6.8 and 6.1.1.4'

loop_
_geom_angle_atom_site_label_1
_geom_angle_atom_site_label_2
_geom_angle_atom_site_label_3
_geom_angle
_geom_angle_site_symmetry_1
_geom_angle_site_symmetry_3
_geom_angle_publ_flag
Cl6 Eu1 Cl4 86.1(2) . . ?
Cl6 Eu1 Cl5A 92.01(14) . . ?
Cl6 Eu1 Cl3A 94.0(2) . . ?
Cl6 Eu1 Cl5 84.7(2) . . ?
Cl6 Eu1 Cl2A 94.61(19) . . ?
Cl6 Eu1 Cl4A 82.8(4) . . ?
Cl4 Eu1 Cl5A 93.19(17) . . ?
Cl1 Eu1 Cl6 175.69(12) . . ?
Cl1 Eu1 Cl4 89.7(2) . . ?
Cl1 Eu1 Cl5A 87.38(16) . . ?
Cl1 Eu1 Cl3A 85.8(2) . . ?
Cl1 Eu1 Cl5 95.8(2) . . ?
Cl1 Eu1 Cl2A 89.67(19) . . ?
Cl1 Eu1 Cl4A 92.9(4) . . ?
Cl2 Eu1 Cl6 92.23(14) . . ?
Cl2 Eu1 Cl4 176.47(18) . . ?
Cl2 Eu1 Cl1 91.95(14) . . ?
Cl2 Eu1 Cl5A 83.75(17) . . ?
Cl3 Eu1 Cl6 88.02(13) . . ?
Cl3 Eu1 Cl4 93.87(18) . . ?
Cl3 Eu1 Cl1 93.11(15) . . ?
Cl3 Eu1 Cl5A 172.92(17) . . ?
Cl3 Eu1 Cl2 89.17(16) . . ?
Cl3A Eu1 Cl2A 86.1(3) . . ?
Cl5 Eu1 Cl3A 175.6(3) . . ?
Cl5 Eu1 Cl2A 89.8(3) . . ?
Cl5 Eu1 Cl4A 98.6(4) . . ?
Cl4A Eu1 Cl3A 85.4(3) . . ?
Cl4A Eu1 Cl2A 170.9(4) . . ?
Cl10 Eu11 Cl9 86.2(3) . . ?
Cl10 Eu11 Cl11 91.8(3) . . ?
Cl10 Eu11 Cl12 89.3(3) . . ?
Cl10 Eu11 Cl8 176.2(4) . . ?
Cl7 Eu11 Cl10 89.6(3) . . ?
Cl7 Eu11 Cl9 89.7(2) . . ?
Cl7 Eu11 Cl11 85.5(2) . . ?
Cl7 Eu11 Cl12 178.3(4) . . ?
Cl7 Eu11 Cl8 89.4(2) . . ?
Cl9 Eu11 Cl11 174.8(2) . . ?
Cl9 Eu11 Cl8 90.09(19) . . ?
Cl11 Eu11 Cl8 91.8(2) . . ?
Cl12 Eu11 Cl9 88.9(3) . . ?
Cl12 Eu11 Cl11 95.9(3) . . ?
Cl12 Eu11 Cl8 91.5(2) . . ?
C28 O6 C29 109.9(11) . . ?
H1A N1 H1B 107.9 . . ?
C5 N1 H1A 109.2 . . ?
C5 N1 H1B 109.2 . . ?
C5 N1 C2 112.3(11) . . ?
C2 N1 H1A 109.2 . . ?
C2 N1 H1B 109.2 . . ?
H25A C25 H25B 108.0 . . ?
N5 C25 H25A 109.4 . . ?
N5 C25 H25B 109.4 . . ?
C24 C25 H25A 109.4 . . ?
C24 C25 H25B 109.4 . . ?
C24 C25 N5 111.3(11) . . ?
C24 O5 C23 110.6(10) . . ?
O5 C23 H23A 109.0 . . ?
O5 C23 H23B 109.0 . . ?
O5 C23 C22 112.7(10) . . ?
H23A C23 H23B 107.8 . . ?
C22 C23 H23A 109.0 . . ?
C22 C23 H23B 109.0 . . ?
H2A N2 H2B 107.9 . . ?
C7 N2 H2A 109.1 . . ?
C7 N2 H2B 109.1 . . ?
C7 N2 C10 112.4(11) . . ?
C10 N2 H2A 109.1 . . ?
C10 N2 H2B 109.1 . . ?
O6 C29 H29A 109.1 . . ?
O6 C29 H29B 109.1 . . ?
O6 C29 C30 112.6(11) . . ?
H29A C29 H29B 107.8 . . ?
C30 C29 H29A 109.1 . . ?
C30 C29 H29B 109.1 . . ?
H21A C21 H21B 109.5 . . ?
H21A C21 H21C 109.5 . . ?
H21B C21 H21C 109.5 . . ?
C22 C21 H21A 109.5 . . ?
C22 C21 H21B 109.5 . . ?
C22 C21 H21C 109.5 . . ?
C25 N5 H5C 109.5 . . ?
C25 N5 H5D 109.5 . . ?
H5C N5 H5D 108.1 . . ?
C22 N5 C25 110.6(10) . . ?
C22 N5 H5C 109.5 . . ?
C22 N5 H5D 109.5 . . ?
H9A C9 H9B 107.3 . . ?
C10 C9 H9A 108.2 . . ?
C10 C9 H9B 108.2 . . ?
O2 C9 H9A 108.2 . . ?
O2 C9 H9B 108.2 . . ?
O2 C9 C10 116.6(13) . . ?
C23 C22 C21 111.7(10) . . ?
C23 C22 N5 108.4(10) . . ?
C23 C22 H22 109.1 . . ?
C21 C22 H22 109.1 . . ?
N5 C22 C21 109.5(10) . . ?
N5 C22 H22 109.1 . . ?
C4 O1 C3 113.3(11) . . ?
N2 C7 H7 109.3 . . ?
N2 C7 C8 110.8(14) . . ?
C6 C7 N2 105.6(15) . . ?
C6 C7 H7 109.3 . . ?
C6 C7 C8 112.4(14) . . ?
C8 C7 H7 109.3 . . ?
O1 C4 H4A 109.9 . . ?
O1 C4 H4B 109.9 . . ?
O1 C4 C5 108.9(11) . . ?
H4A C4 H4B 108.3 . . ?
C5 C4 H4A 109.9 . . ?
C5 C4 H4B 109.9 . . ?
C7 C6 H6C 109.5 . . ?
C7 C6 H6D 109.5 . . ?
C7 C6 H6E 109.5 . . ?
H6C C6 H6D 109.5 . . ?
H6C C6 H6E 109.5 . . ?
H6D C6 H6E 109.5 . . ?
C7 C8 H8A 108.8 . . ?
C7 C8 H8B 108.8 . . ?
H8A C8 H8B 107.7 . . ?
O2 C8 C7 113.8(13) . . ?
O2 C8 H8A 108.8 . . ?
O2 C8 H8B 108.8 . . ?
H26A C26 H26B 109.5 . . ?
H26A C26 H26C 109.5 . . ?
H26B C26 H26C 109.5 . . ?
C27 C26 H26A 109.5 . . ?
C27 C26 H26B 109.5 . . ?
C27 C26 H26C 109.5 . . ?
N1 C5 C4 111.5(13) . . ?
N1 C5 H5A 109.3 . . ?
N1 C5 H5B 109.3 . . ?
C4 C5 H5A 109.3 . . ?
C4 C5 H5B 109.3 . . ?
H5A C5 H5B 108.0 . . ?
N2 C10 H10A 110.7 . . ?
N2 C10 H10B 110.7 . . ?
C9 C10 N2 105.2(10) . . ?
C9 C10 H10A 110.7 . . ?
C9 C10 H10B 110.7 . . ?
H10A C10 H10B 108.8 . . ?
C26 C27 H27 108.2 . . ?
C28 C27 C26 113.3(12) . . ?
C28 C27 H27 108.2 . . ?
N6 C27 C26 109.8(10) . . ?
N6 C27 H27 108.2 . . ?
N6 C27 C28 109.0(11) . . ?
C9 O2 C8 113.7(12) . . ?
C25 C24 H24A 109.1 . . ?
C25 C24 H24B 109.1 . . ?
O5 C24 C25 112.3(12) . . ?
O5 C24 H24A 109.1 . . ?
O5 C24 H24B 109.1 . . ?
H24A C24 H24B 107.9 . . ?
O6 C28 C27 116.1(11) . . ?
O6 C28 H28A 108.3 . . ?
O6 C28 H28B 108.3 . . ?
C27 C28 H28A 108.3 . . ?
C27 C28 H28B 108.3 . . ?
H28A C28 H28B 107.4 . . ?
C27 N6 H6A 109.6 . . ?
C27 N6 H6B 109.6 . . ?
C27 N6 C30 110.4(10) . . ?
H6A N6 H6B 108.1 . . ?
C30 N6 H6A 109.6 . . ?
C30 N6 H6B 109.6 . . ?
C29 C30 N6 110.0(10) . . ?
C29 C30 H30A 109.7 . . ?
C29 C30 H30B 109.7 . . ?
N6 C30 H30A 109.7 . . ?
N6 C30 H30B 109.7 . . ?
H30A C30 H30B 108.2 . . ?
O1 C3 H3A 109.7 . . ?
O1 C3 H3B 109.7 . . ?
O1 C3 C2 109.6(12) . . ?
H3A C3 H3B 108.2 . . ?
C2 C3 H3A 109.7 . . ?
C2 C3 H3B 109.7 . . ?
N1 C2 C3 109.3(12) . . ?
N1 C2 H2 108.0 . . ?
C3 C2 H2 108.0 . . ?
C1 C2 N1 112.5(12) . . ?
C1 C2 C3 110.9(15) . . ?
C1 C2 H2 108.0 . . ?
C2 C1 H1C 109.5 . . ?
C2 C1 H1D 109.5 . . ?
C2 C1 H1E 109.5 . . ?
H1C C1 H1D 109.5 . . ?
H1C C1 H1E 109.5 . . ?
H1D C1 H1E 109.5 . . ?
C18 O4 C19 110.9(13) . . ?
C18 C17 H17 108.4 . . ?
C18 C17 C16 109.9(16) . . ?
C16 C17 H17 108.4 . . ?
N4 C17 H17 108.4 . . ?
N4 C17 C18 110.6(15) . . ?
N4 C17 C16 111.0(18) . . ?
O4 C19 H19A 109.8 . . ?
O4 C19 H19B 109.8 . . ?
O4 C19 C20 109.2(16) . . ?
H19A C19 H19B 108.3 . . ?
C20 C19 H19A 109.8 . . ?
C20 C19 H19B 109.8 . . ?
O4 C18 C17 112.0(15) . . ?
O4 C18 H18A 109.2 . . ?
O4 C18 H18B 109.2 . . ?
C17 C18 H18A 109.2 . . ?
C17 C18 H18B 109.2 . . ?
H18A C18 H18B 107.9 . . ?
C17 C16 H16A 109.5 . . ?
C17 C16 H16B 109.5 . . ?
C17 C16 H16C 109.5 . . ?
H16A C16 H16B 109.5 . . ?
H16A C16 H16C 109.5 . . ?
H16B C16 H16C 109.5 . . ?
C17 N4 H4C 109.2 . . ?
C17 N4 H4D 109.2 . . ?
H4C N4 H4D 107.9 . . ?
C20 N4 C17 112.0(15) . . ?
C20 N4 H4C 109.2 . . ?
C20 N4 H4D 109.2 . . ?
C19 C20 H20A 110.1 . . ?
C19 C20 H20B 110.1 . . ?
N4 C20 C19 108.0(16) . . ?
N4 C20 H20A 110.1 . . ?
N4 C20 H20B 110.1 . . ?
H20A C20 H20B 108.4 . . ?
H16D C16A H16E 109.5 . . ?
H16D C16A H16F 109.5 . . ?
H16E C16A H16F 109.5 . . ?
C17A C16A H16D 109.5 . . ?
C17A C16A H16E 109.5 . . ?
C17A C16A H16F 109.5 . . ?
C18A O4A C19A 113.5(16) . . ?
O4A C19A H19C 109.4 . . ?
O4A C19A H19D 109.4 . . ?
O4A C19A C20A 111.3(17) . . ?
H19C C19A H19D 108.0 . . ?
C20A C19A H19C 109.4 . . ?
C20A C19A H19D 109.4 . . ?
O4A C18A H18C 109.2 . . ?
O4A C18A H18D 109.2 . . ?
O4A C18A C17A 112.0(16) . . ?
H18C C18A H18D 107.9 . . ?
C17A C18A H18C 109.2 . . ?
C17A C18A H18D 109.2 . . ?
C19A C20A H20C 110.1 . . ?
C19A C20A H20D 110.1 . . ?
H20C C20A H20D 108.4 . . ?
N4A C20A C19A 108.2(16) . . ?
N4A C20A H20C 110.1 . . ?
N4A C20A H20D 110.1 . . ?
C16A C17A H17A 109.1 . . ?
C18A C17A C16A 109.0(17) . . ?
C18A C17A H17A 109.1 . . ?
N4A C17A C16A 109.7(17) . . ?
N4A C17A C18A 110.7(16) . . ?
N4A C17A H17A 109.1 . . ?
C20A N4A C17A 113.5(16) . . ?
C20A N4A H4AA 108.9 . . ?
C20A N4A H4AB 108.9 . . ?
C17A N4A H4AA 108.9 . . ?
C17A N4A H4AB 108.9 . . ?
H4AA N4A H4AB 107.7 . . ?
H11A C11 H11B 109.5 . . ?
H11A C11 H11C 109.5 . . ?
H11B C11 H11C 109.5 . . ?
C12 C11 H11A 109.5 . . ?
C12 C11 H11B 109.5 . . ?
C12 C11 H11C 109.5 . . ?
H3C N3 H3D 107.5 . . ?
C12 N3 H3C 108.5 . . ?
C12 N3 H3D 108.5 . . ?
C12 N3 C15 115.1(13) . . ?
C15 N3 H3C 108.5 . . ?
C15 N3 H3D 108.5 . . ?
C11 C12 H12 108.0 . . ?
C11 C12 C13 108.1(14) . . ?
N3 C12 C11 110.5(14) . . ?
N3 C12 H12 108.0 . . ?
N3 C12 C13 113.9(14) . . ?
C13 C12 H12 108.0 . . ?
N3 C15 H15A 111.2 . . ?
N3 C15 H15B 111.2 . . ?
N3 C15 C14 103.0(14) . . ?
H15A C15 H15B 109.1 . . ?
C14 C15 H15A 111.2 . . ?
C14 C15 H15B 111.2 . . ?
C12 C13 H13A 109.0 . . ?
C12 C13 H13B 109.0 . . ?
H13A C13 H13B 107.8 . . ?
O3 C13 C12 113.1(14) . . ?
O3 C13 H13A 109.0 . . ?
O3 C13 H13B 109.0 . . ?
C15 C14 H14A 106.5 . . ?
C15 C14 H14B 106.5 . . ?
H14A C14 H14B 106.5 . . ?
O3 C14 C15 123.4(15) . . ?
O3 C14 H14A 106.5 . . ?
O3 C14 H14B 106.5 . . ?
C13 O3 C14 114.7(16) . . ?
Cl9 Eu Cl7 86.7(2) . . ?
Cl9 Eu Cl13 83.9(4) . . ?
Cl9 Eu Cl15 88.1(4) . . ?
Cl8 Eu Cl7 90.7(3) . . ?
Cl8 Eu Cl9 96.2(3) . . ?
Cl8 Eu Cl13 92.5(3) . . ?
Cl8 Eu Cl14 91.5(4) . . ?
Cl8 Eu Cl15 175.6(5) . . ?
Cl13 Eu Cl7 170.4(5) . . ?
Cl13 Eu Cl15 89.0(5) . . ?
Cl14 Eu Cl7 95.0(3) . . ?
Cl14 Eu Cl9 172.1(4) . . ?
Cl14 Eu Cl13 94.0(4) . . ?
Cl14 Eu Cl15 84.2(5) . . ?
Cl15 Eu Cl7 88.5(4) . . ?

loop_
_geom_bond_atom_site_label_1
_geom_bond_atom_site_label_2
_geom_bond_distance
_geom_bond_site_symmetry_2
_geom_bond_publ_flag
Eu1 Cl6 2.667(4) . ?
Eu1 Cl4 2.675(11) . ?
Eu1 Cl1 2.658(4) . ?
Eu1 Cl5A 2.699(5) . ?
Eu1 Cl2 2.653(5) . ?
Eu1 Cl3 2.638(4) . ?
Eu1 Cl3A 2.744(8) . ?
Eu1 Cl5 2.674(9) . ?
Eu1 Cl2A 2.765(7) . ?
Eu1 Cl4A 2.68(2) . ?
Eu11 Cl10 2.629(12) . ?
Eu11 Cl7 2.597(6) . ?
Eu11 Cl9 2.690(7) . ?
Eu11 Cl11 2.701(9) . ?
Eu11 Cl12 2.658(9) . ?
Eu11 Cl8 2.782(6) . ?
Cl7 Eu 2.774(8) . ?
Cl9 Eu 2.660(9) . ?
O6 C29 1.425(15) . ?
O6 C28 1.400(15) . ?
N1 H1A 0.9100 . ?
N1 H1B 0.9100 . ?
N1 C5 1.428(18) . ?
N1 C2 1.51(2) . ?
C25 H25A 0.9900 . ?
C25 H25B 0.9900 . ?
C25 N5 1.509(17) . ?
C25 C24 1.455(19) . ?
O5 C23 1.437(14) . ?
O5 C24 1.380(15) . ?
C23 H23A 0.9900 . ?
C23 H23B 0.9900 . ?
C23 C22 1.483(15) . ?
N2 H2A 0.9100 . ?
N2 H2B 0.9100 . ?
N2 C7 1.45(2) . ?
N2 C10 1.656(19) . ?
C29 H29A 0.9900 . ?
C29 H29B 0.9900 . ?
C29 C30 1.460(16) . ?
C21 H21A 0.9800 . ?
C21 H21B 0.9800 . ?
C21 H21C 0.9800 . ?
C21 C22 1.520(17) . ?
N5 H5C 0.9100 . ?
N5 H5D 0.9100 . ?
N5 C22 1.495(15) . ?
C9 H9A 0.9900 . ?
C9 H9B 0.9900 . ?
C9 C10 1.509(17) . ?
C9 O2 1.408(16) . ?
C22 H22 1.0000 . ?
O1 C4 1.393(16) . ?
O1 C3 1.449(18) . ?
C7 H7 1.0000 . ?
C7 C6 1.40(2) . ?
C7 C8 1.51(2) . ?
C4 H4A 0.9900 . ?
C4 H4B 0.9900 . ?
C4 C5 1.472(17) . ?
C6 H6C 0.9800 . ?
C6 H6D 0.9800 . ?
C6 H6E 0.9800 . ?
C8 H8A 0.9900 . ?
C8 H8B 0.9900 . ?
C8 O2 1.408(18) . ?
C26 H26A 0.9800 . ?
C26 H26B 0.9800 . ?
C26 H26C 0.9800 . ?
C26 C27 1.519(16) . ?
C5 H5A 0.9900 . ?
C5 H5B 0.9900 . ?
C10 H10A 0.9900 . ?
C10 H10B 0.9900 . ?
C27 H27 1.0000 . ?
C27 C28 1.489(18) . ?
C27 N6 1.476(14) . ?
C24 H24A 0.9900 . ?
C24 H24B 0.9900 . ?
C28 H28A 0.9900 . ?
C28 H28B 0.9900 . ?
N6 H6A 0.9100 . ?
N6 H6B 0.9100 . ?
N6 C30 1.482(14) . ?
C30 H30A 0.9900 . ?
C30 H30B 0.9900 . ?
Cl8 Eu 2.543(7) . ?
C3 H3A 0.9900 . ?
C3 H3B 0.9900 . ?
C3 C2 1.513(18) . ?
C2 H2 1.0000 . ?
C2 C1 1.46(2) . ?
C1 H1C 0.9800 . ?
C1 H1D 0.9800 . ?
C1 H1E 0.9800 . ?
Cl13 Eu 2.707(13) . ?
Cl14 Eu 2.621(14) . ?
Cl15 Eu 2.712(18) . ?
O4 C19 1.437(16) . ?
O4 C18 1.436(19) . ?
C17 H17 1.0000 . ?
C17 C18 1.51(2) . ?
C17 C16 1.54(2) . ?
C17 N4 1.49(2) . ?
C19 H19A 0.9900 . ?
C19 H19B 0.9900 . ?
C19 C20 1.540(17) . ?
C18 H18A 0.9900 . ?
C18 H18B 0.9900 . ?
C16 H16A 0.9800 . ?
C16 H16B 0.9800 . ?
C16 H16C 0.9800 . ?
N4 H4C 0.9100 . ?
N4 H4D 0.9100 . ?
N4 C20 1.49(2) . ?
C20 H20A 0.9900 . ?
C20 H20B 0.9900 . ?
C16A H16D 0.9800 . ?
C16A H16E 0.9800 . ?
C16A H16F 0.9800 . ?
C16A C17A 1.53(2) . ?
O4A C19A 1.451(17) . ?
O4A C18A 1.42(2) . ?
C19A H19C 0.9900 . ?
C19A H19D 0.9900 . ?
C19A C20A 1.541(17) . ?
C18A H18C 0.9900 . ?
C18A H18D 0.9900 . ?
C18A C17A 1.52(3) . ?
C20A H20C 0.9900 . ?
C20A H20D 0.9900 . ?
C20A N4A 1.48(2) . ?
C17A H17A 1.0000 . ?
C17A N4A 1.49(2) . ?
N4A H4AA 0.9100 . ?
N4A H4AB 0.9100 . ?
C11 H11A 0.9800 . ?
C11 H11B 0.9800 . ?
C11 H11C 0.9800 . ?
C11 C12 1.491(17) . ?
N3 H3C 0.9100 . ?
N3 H3D 0.9100 . ?
N3 C12 1.451(17) . ?
N3 C15 1.475(17) . ?
C12 H12 1.0000 . ?
C12 C13 1.524(17) . ?
C15 H15A 0.9900 . ?
C15 H15B 0.9900 . ?
C15 C14 1.567(18) . ?
C13 H13A 0.9900 . ?
C13 H13B 0.9900 . ?
C13 O3 1.347(16) . ?
C14 H14A 0.9900 . ?
C14 H14B 0.9900 . ?
C14 O3 1.373(17) . ?

loop_
_geom_torsion_atom_site_label_1
_geom_torsion_atom_site_label_2
_geom_torsion_atom_site_label_3
_geom_torsion_atom_site_label_4
_geom_torsion
_geom_torsion_site_symmetry_1
_geom_torsion_site_symmetry_2
_geom_torsion_site_symmetry_3
_geom_torsion_site_symmetry_4
_geom_torsion_publ_flag
O6 C29 C30 N6 58.6(16) . . . . ?
C25 N5 C22 C23 51.5(15) . . . . ?
C25 N5 C22 C21 173.5(13) . . . . ?
O5 C23 C22 C21 -177.1(11) . . . . ?
O5 C23 C22 N5 -56.4(15) . . . . ?
C23 O5 C24 C25 -59.4(16) . . . . ?
N2 C7 C8 O2 -55(2) . . . . ?
C29 O6 C28 C27 54.0(17) . . . . ?
N5 C25 C24 O5 56.0(18) . . . . ?
O1 C4 C5 N1 59.4(16) . . . . ?
O1 C3 C2 N1 -51.0(17) . . . . ?
O1 C3 C2 C1 -175.6(13) . . . . ?
C7 N2 C10 C9 -50.2(16) . . . . ?
C7 C8 O2 C9 54(2) . . . . ?
C4 O1 C3 C2 59.4(16) . . . . ?
C6 C7 C8 O2 -172.5(16) . . . . ?
C26 C27 C28 O6 -175.4(13) . . . . ?
C26 C27 N6 C30 176.8(12) . . . . ?
C5 N1 C2 C3 51.2(17) . . . . ?
C5 N1 C2 C1 174.8(13) . . . . ?
C10 N2 C7 C6 174.6(13) . . . . ?
C10 N2 C7 C8 52.7(17) . . . . ?
C10 C9 O2 C8 -55.9(17) . . . . ?
C27 N6 C30 C29 -56.6(16) . . . . ?
O2 C9 C10 N2 50.7(15) . . . . ?
C24 C25 N5 C22 -52.0(19) . . . . ?
C24 O5 C23 C22 60.8(15) . . . . ?
C28 O6 C29 C30 -56.1(15) . . . . ?
C28 C27 N6 C30 52.1(15) . . . . ?
N6 C27 C28 O6 -52.9(18) . . . . ?
C3 O1 C4 C5 -62.1(15) . . . . ?
C2 N1 C5 C4 -55.3(17) . . . . ?
O4 C19 C20 N4 61(2) . . . . ?
C17 N4 C20 C19 -56(2) . . . . ?
C19 O4 C18 C17 59(2) . . . . ?
C18 O4 C19 C20 -63(2) . . . . ?
C18 C17 N4 C20 52(2) . . . . ?
C16 C17 C18 O4 -175.7(16) . . . . ?
C16 C17 N4 C20 174.6(18) . . . . ?
N4 C17 C18 O4 -53(2) . . . . ?
C16A C17A N4A C20A 173.3(18) . . . . ?
O4A C19A C20A N4A 55(3) . . . . ?
O4A C18A C17A C16A -172.5(19) . . . . ?
O4A C18A C17A N4A -52(2) . . . . ?
C19A O4A C18A C17A 55(3) . . . . ?
C19A C20A N4A C17A -54(3) . . . . ?
C18A O4A C19A C20A -58(3) . . . . ?
C18A C17A N4A C20A 53(2) . . . . ?
C11 C12 C13 O3 -172.0(16) . . . . ?
N3 C12 C13 O3 -49(2) . . . . ?
N3 C15 C14 O3 45(2) . . . . ?
C12 N3 C15 C14 -46.9(17) . . . . ?
C12 C13 O3 C14 43(2) . . . . ?
C15 N3 C12 C11 175.9(14) . . . . ?
C15 N3 C12 C13 53.9(18) . . . . ?
C15 C14 O3 C13 -45(2) . . . . ?

loop_
_twin_individual_id
_twin_individual_mass_fraction_refined
1 0.97(2)
2 0.03(2)
